data_7053641
loop_
_publ_author_name
'Barys, Maciej'
'Ciunik, Zbigniew'
'Drabent, Krzysztof'
'Kwiecie\'n, Anna'

_publ_section_title
;
 Stable hemiaminals containing a triazole ring
;
_journal_issue 11
_journal_name_full 'New Journal of Chemistry'
_journal_page_first 2605
_journal_paper_doi 10.1039/c0nj00346h
_journal_volume 34
_journal_year 2010
_chemical_formula_moiety 'C9 H8 Cl1 N5 O3'
_chemical_formula_sum 'C9 H8 Cl N5 O3'
_chemical_formula_weight 269.65
_chemical_name_common (4-chloro-3-nitrophenyl)(4H-1,2,4-triazole-4-ylamino)methanol
_chemical_name_systematic
;
(4-chloro-3-nitrophenyl)(4H-1,2,4-triazole-4-ylamino)methanol
;
_space_group_IT_number 14
_symmetry_cell_setting monoclinic
_symmetry_space_group_name_Hall '-P 2yn'
_symmetry_space_group_name_H-M 'P 1 21/n 1'
_atom_sites_solution_hydrogens geom
_atom_sites_solution_primary direct
_atom_sites_solution_secondary difmap
_audit_creation_method SHELXL-97
_cell_angle_alpha 90.00
_cell_angle_beta 94.31(3)
_cell_angle_gamma 90.00
_cell_formula_units_Z 4
_cell_length_a 7.143(2)
_cell_length_b 21.329(6)
_cell_length_c 7.429(2)
_cell_measurement_reflns_used 2699
_cell_measurement_temperature 100(2)
_cell_measurement_theta_max 28.64
_cell_measurement_theta_min 3.35
_cell_volume 1128.6(5)
_computing_structure_refinement 'SHELXL-97 (Sheldrick, 1997)'
_computing_structure_solution 'SHELXS-97 (Sheldrick, 1990)'
_diffrn_ambient_temperature 100(2)
_diffrn_measured_fraction_theta_full 0.998
_diffrn_measured_fraction_theta_max 0.931
_diffrn_measurement_device_type KM4-CCD
_diffrn_measurement_method /w
_diffrn_radiation_monochromator graphite
_diffrn_radiation_source 'fine-focus sealed tube'
_diffrn_radiation_type MoK\a
_diffrn_radiation_wavelength 0.71073
_diffrn_reflns_av_R_equivalents 0.0195
_diffrn_reflns_av_sigmaI/netI 0.0186
_diffrn_reflns_limit_h_max 9
_diffrn_reflns_limit_h_min -9
_diffrn_reflns_limit_k_max 27
_diffrn_reflns_limit_k_min -27
_diffrn_reflns_limit_l_max 8
_diffrn_reflns_limit_l_min -9
_diffrn_reflns_number 7678
_diffrn_reflns_theta_full 25.00
_diffrn_reflns_theta_max 28.64
_diffrn_reflns_theta_min 3.35
_exptl_absorpt_coefficient_mu 0.348
_exptl_absorpt_correction_type none
_exptl_crystal_colour yellow
_exptl_crystal_density_diffrn 1.587
_exptl_crystal_density_method 'not measured'
_exptl_crystal_description needles
_exptl_crystal_F_000 552
_exptl_crystal_size_max 0.24
_exptl_crystal_size_mid 0.14
_exptl_crystal_size_min 0.12
_refine_diff_density_max 0.419
_refine_diff_density_min -0.259
_refine_diff_density_rms 0.058
_refine_ls_extinction_method none
_refine_ls_goodness_of_fit_ref 1.103
_refine_ls_hydrogen_treatment refall
_refine_ls_matrix_type full
_refine_ls_number_parameters 195
_refine_ls_number_reflns 2699
_refine_ls_number_restraints 0
_refine_ls_restrained_S_all 1.103
_refine_ls_R_factor_all 0.0409
_refine_ls_R_factor_gt 0.0350
_refine_ls_shift/su_max 0.000
_refine_ls_shift/su_mean 0.000
_refine_ls_structure_factor_coef Fsqd
_refine_ls_weighting_details 'calc w=1/[\s^2^(Fo^2^)+(0.0543P)^2^+0.3384P] where P=(Fo^2^+2Fc^2^)/3'
_refine_ls_weighting_scheme calc
_refine_ls_wR_factor_gt 0.0928
_refine_ls_wR_factor_ref 0.0954
_reflns_number_gt 2353
_reflns_number_total 2699
_reflns_threshold_expression >2sigma(I)
_cod_data_source_file c0nj00346h.txt
_cod_data_source_block 6
_cod_depositor_comments
;
The following automatic conversions were performed:

'_symmetry_cell_setting' value 'Monoclinic' changed to 'monoclinic'
according to /home/saulius/struct/CIF-dictionaries/cif_core.dic
dictionary named 'cif_core.dic' version 2.4.2 from 2011-04-26.

Automatic conversion script
Id: cif_fix_values 1891 2012-01-12 08:04:46Z andrius 
;
_cod_original_sg_symbol_H-M P21/n
_cod_database_code 7053641

loop_
_symmetry_equiv_pos_as_xyz
'x, y, z'
'-x+1/2, y+1/2, -z+1/2'
'-x, -y, -z'
'x-1/2, -y-1/2, z-1/2'

loop_
_atom_site_label
_atom_site_type_symbol
_atom_site_fract_x
_atom_site_fract_y
_atom_site_fract_z
_atom_site_U_iso_or_equiv
_atom_site_adp_type
_atom_site_occupancy
_atom_site_symmetry_multiplicity
_atom_site_calc_flag
Cl1 Cl 0.27838(5) 0.463096(19) 0.82785(5) 0.02752(12) Uani 1 1 d
O1 O 0.84541(17) 0.41960(6) 0.69360(18) 0.0332(3) Uani 1 1 d
O2 O 0.6373(2) 0.40411(6) 0.88247(19) 0.0437(4) Uani 1 1 d
O14 O 0.72000(15) 0.69904(5) 0.45722(14) 0.0206(2) Uani 1 1 d
H41 H 0.757(3) 0.7023(10) 0.357(3) 0.039(6) Uiso 1 1 d
N1 N 0.73645(17) 0.75411(6) 0.99793(16) 0.0198(3) Uani 1 1 d
N2 N 0.82351(18) 0.70683(6) 1.10186(16) 0.0206(3) Uani 1 1 d
N3 N 0.89118(15) 0.69437(5) 0.82225(15) 0.0139(2) Uani 1 1 d
N4 N 0.96695(16) 0.66546(5) 0.67291(15) 0.0155(2) Uani 1 1 d
H40 H 1.046(3) 0.6905(9) 0.632(2) 0.022(4) Uiso 1 1 d
N5 N 0.70686(18) 0.43619(6) 0.77016(17) 0.0216(3) Uani 1 1 d
C1 C 0.68729(19) 0.60136(6) 0.61098(17) 0.0161(3) Uani 1 1 d
C2 C 0.74906(19) 0.54147(6) 0.65616(18) 0.0165(3) Uani 1 1 d
H2 H 0.876(2) 0.5284(7) 0.644(2) 0.015(4) Uiso 1 1 d
C3 C 0.6276(2) 0.49822(6) 0.72515(17) 0.0178(3) Uani 1 1 d
C4 C 0.44189(19) 0.51422(7) 0.75047(18) 0.0187(3) Uani 1 1 d
C5 C 0.3813(2) 0.57423(7) 0.70552(19) 0.0203(3) Uani 1 1 d
H5 H 0.254(3) 0.5853(9) 0.723(3) 0.027(5) Uiso 1 1 d
C6 C 0.5023(2) 0.61746(7) 0.63619(19) 0.0193(3) Uani 1 1 d
H6 H 0.459(2) 0.6588(8) 0.609(2) 0.020(4) Uiso 1 1 d
C14 C 0.82043(19) 0.64749(6) 0.53323(18) 0.0161(3) Uani 1 1 d
H14 H 0.890(2) 0.6268(8) 0.445(2) 0.012(4) Uiso 1 1 d
C1T C 0.7802(2) 0.74566(7) 0.83182(19) 0.0189(3) Uani 1 1 d
H1T H 0.744(2) 0.7700(8) 0.734(3) 0.021(4) Uiso 1 1 d
C2T C 0.9140(2) 0.67223(7) 0.99247(19) 0.0187(3) Uani 1 1 d
H2T H 0.988(3) 0.6350(9) 1.021(2) 0.027(5) Uiso 1 1 d

loop_
_atom_site_aniso_label
_atom_site_aniso_U_11
_atom_site_aniso_U_22
_atom_site_aniso_U_33
_atom_site_aniso_U_23
_atom_site_aniso_U_13
_atom_site_aniso_U_12
Cl1 0.0294(2) 0.0341(2) 0.01937(19) -0.00163(14) 0.00408(14) -0.01457(15)
O1 0.0263(6) 0.0276(6) 0.0464(7) 0.0074(5) 0.0065(5) 0.0078(5)
O2 0.0659(9) 0.0282(6) 0.0399(7) 0.0142(5) 0.0237(7) 0.0084(6)
O14 0.0275(5) 0.0223(5) 0.0124(5) 0.0030(4) 0.0034(4) 0.0036(4)
N1 0.0221(6) 0.0216(6) 0.0159(6) -0.0022(4) 0.0018(4) 0.0016(5)
N2 0.0260(6) 0.0217(6) 0.0145(6) 0.0009(5) 0.0030(5) -0.0016(5)
N3 0.0148(5) 0.0149(5) 0.0122(5) 0.0005(4) 0.0024(4) -0.0002(4)
N4 0.0159(5) 0.0169(5) 0.0143(5) -0.0010(4) 0.0057(4) -0.0006(4)
N5 0.0278(7) 0.0191(6) 0.0176(6) 0.0007(5) -0.0016(5) 0.0001(5)
C1 0.0188(6) 0.0183(6) 0.0112(6) -0.0024(5) 0.0010(5) -0.0014(5)
C2 0.0172(6) 0.0190(7) 0.0130(6) -0.0021(5) -0.0005(5) 0.0008(5)
C3 0.0229(7) 0.0183(6) 0.0120(6) -0.0016(5) -0.0010(5) 0.0013(5)
C4 0.0201(7) 0.0238(7) 0.0123(6) -0.0022(5) 0.0011(5) -0.0063(6)
C5 0.0175(7) 0.0263(7) 0.0174(7) -0.0026(5) 0.0027(5) 0.0016(6)
C6 0.0213(7) 0.0197(7) 0.0169(7) -0.0005(5) 0.0023(5) 0.0038(5)
C14 0.0193(6) 0.0178(6) 0.0116(6) -0.0005(5) 0.0037(5) 0.0013(5)
C1T 0.0219(7) 0.0187(7) 0.0159(7) -0.0004(5) 0.0011(5) 0.0048(5)
C2T 0.0215(7) 0.0196(7) 0.0148(6) 0.0034(5) 0.0004(5) 0.0002(5)

loop_
_atom_type_symbol
_atom_type_description
_atom_type_scat_dispersion_real
_atom_type_scat_dispersion_imag
_atom_type_scat_source
C C 0.0033 0.0016 'International Tables Vol C Tables 4.2.6.8 and 6.1.1.4'
H H 0.0000 0.0000 'International Tables Vol C Tables 4.2.6.8 and 6.1.1.4'
N N 0.0061 0.0033 'International Tables Vol C Tables 4.2.6.8 and 6.1.1.4'
O O 0.0106 0.0060 'International Tables Vol C Tables 4.2.6.8 and 6.1.1.4'
Cl Cl 0.1484 0.1585 'International Tables Vol C Tables 4.2.6.8 and 6.1.1.4'

loop_
_geom_angle_atom_site_label_1
_geom_angle_atom_site_label_2
_geom_angle_atom_site_label_3
_geom_angle
C14 O14 H41 104.2(16)
C1T N1 N2 107.22(12)
C2T N2 N1 106.66(12)
C2T N3 C1T 105.27(12)
C2T N3 N4 123.88(11)
C1T N3 N4 130.81(11)
N3 N4 C14 111.98(11)
N3 N4 H40 108.2(12)
C14 N4 H40 111.5(12)
O2 N5 O1 122.76(13)
O2 N5 C3 119.57(13)
O1 N5 C3 117.65(12)
C2 C1 C6 118.92(13)
C2 C1 C14 119.64(12)
C6 C1 C14 121.43(13)
C1 C2 C3 120.34(13)
C1 C2 H2 122.1(10)
C3 C2 H2 117.5(10)
C2 C3 C4 120.88(13)
C2 C3 N5 116.18(12)
C4 C3 N5 122.95(13)
C5 C4 C3 118.46(13)
C5 C4 Cl1 117.20(11)
C3 C4 Cl1 124.30(12)
C4 C5 C6 120.77(13)
C4 C5 H5 118.6(12)
C6 C5 H5 120.6(12)
C5 C6 C1 120.64(13)
C5 C6 H6 119.8(11)
C1 C6 H6 119.6(11)
O14 C14 N4 113.22(11)
O14 C14 C1 110.19(11)
N4 C14 C1 109.58(11)
O14 C14 H14 111.2(9)
N4 C14 H14 102.9(10)
C1 C14 H14 109.5(10)
N1 C1T N3 110.03(13)
N1 C1T H1T 127.0(11)
N3 C1T H1T 123.0(11)
N2 C2T N3 110.83(13)
N2 C2T H2T 128.2(11)
N3 C2T H2T 121.0(11)

loop_
_geom_bond_atom_site_label_1
_geom_bond_atom_site_label_2
_geom_bond_distance
Cl1 C4 1.7276(15)
O1 N5 1.2299(18)
O2 N5 1.2140(17)
O14 C14 1.4077(17)
O14 H41 0.81(2)
N1 C1T 1.3079(19)
N1 N2 1.3884(18)
N2 C2T 1.3044(19)
N3 C2T 1.3482(18)
N3 C1T 1.3562(18)
N3 N4 1.4122(16)
N4 C14 1.4682(18)
N4 H40 0.849(19)
N5 C3 1.4679(19)
C1 C2 1.3845(19)
C1 C6 1.392(2)
C1 C14 1.5129(19)
C2 C3 1.390(2)
C2 H2 0.960(18)
C3 C4 1.396(2)
C4 C5 1.384(2)
C5 C6 1.389(2)
C5 H5 0.956(18)
C6 H6 0.950(18)
C14 H14 0.960(16)
C1T H1T 0.914(19)
C2T H2T 0.970(19)

loop_
_geom_torsion_atom_site_label_1
_geom_torsion_atom_site_label_2
_geom_torsion_atom_site_label_3
_geom_torsion_atom_site_label_4
_geom_torsion
C1T N1 N2 C2T -0.40(16)
C2T N3 N4 C14 120.63(14)
C1T N3 N4 C14 -56.67(18)
C6 C1 C2 C3 0.2(2)
C14 C1 C2 C3 -179.01(12)
C1 C2 C3 C4 -0.1(2)
C1 C2 C3 N5 -179.54(12)
O2 N5 C3 C2 155.22(14)
O1 N5 C3 C2 -23.24(18)
O2 N5 C3 C4 -24.2(2)
O1 N5 C3 C4 157.34(14)
C2 C3 C4 C5 -0.1(2)
N5 C3 C4 C5 179.31(12)
C2 C3 C4 Cl1 177.68(10)
N5 C3 C4 Cl1 -2.93(19)
C3 C4 C5 C6 0.2(2)
Cl1 C4 C5 C6 -177.68(11)
C4 C5 C6 C1 -0.2(2)
C2 C1 C6 C5 0.0(2)
C14 C1 C6 C5 179.14(12)
N3 N4 C14 O14 62.96(14)
N3 N4 C14 C1 -60.49(14)
C2 C1 C14 O14 165.79(12)
C6 C1 C14 O14 -13.36(17)
C2 C1 C14 N4 -68.99(15)
C6 C1 C14 N4 111.86(14)
N2 N1 C1T N3 0.53(16)
C2T N3 C1T N1 -0.45(16)
N4 N3 C1T N1 177.22(13)
N1 N2 C2T N3 0.12(16)
C1T N3 C2T N2 0.19(16)
N4 N3 C2T N2 -177.69(12)
